data_4330561
loop_
_publ_author_name
'Sarath Wanniarachchi'
'Brendan J. Liddle'
'Brandon Kizer'
'Jeewantha S. Hewage'
'Sergey V. Lindeman'
'James R. Gardinier'

_publ_contact_author_name
;
;
_publ_section_title
;
 Syntheses and Electronic Properties of Rhodium(III) Complexes Bearing a
 Redox-Active Ligand
;
_journal_name_full 'Inorganic Chemistry'
_journal_page_first 10572
_journal_page_last 10580
_journal_paper_doi 10.1021/ic300772h
_journal_volume 51
_journal_year 2012
_chemical_formula_moiety 'Cl6 Sb, C25 H23 Cl2 N6 Rh, C H2 Cl2'
_chemical_formula_sum 'C26 H25 Cl10 N6 Rh Sb'
_chemical_formula_weight 1000.68
_chemical_name_systematic
;
 ? 
;
_space_group_crystal_system triclinic
_space_group_IT_number 2
_space_group_name_Hall '-P 1'
_space_group_name_H-M_alt 'P -1'
_symmetry_space_group_name_Hall '-P 1'
_symmetry_space_group_name_H-M 'P -1'
_atom_sites_solution_hydrogens geom
_atom_sites_solution_primary direct
_atom_sites_solution_secondary difmap
_audit_creation_date 2012-02-16
_audit_creation_method
;
  Olex2 1.1
  (compiled 2011.11.01 svn.r2039, GUI svn.r3906)
;
_cell_angle_alpha 76.730(3)
_cell_angle_beta 72.153(3)
_cell_angle_gamma 82.555(3)
_cell_formula_units_Z 2
_cell_length_a 10.8699(4)
_cell_length_b 12.7774(4)
_cell_length_c 13.9834(4)
_cell_measurement_reflns_used 14770
_cell_measurement_temperature 100.00(10)
_cell_measurement_theta_max 29.5033
_cell_measurement_theta_min 3.5220
_cell_volume 1795.64(11)
_computing_cell_refinement
;
CrysAlisPro, Agilent Technologies,
Version 1.171.35.15 (release 03-08-2011 CrysAlis171 .NET)
(compiled Aug  3 2011,13:03:54)
;
_computing_data_collection
;
CrysAlisPro, Agilent Technologies,
Version 1.171.35.15 (release 03-08-2011 CrysAlis171 .NET)
(compiled Aug  3 2011,13:03:54)
;
_computing_data_reduction
;
CrysAlisPro, Agilent Technologies,
Version 1.171.35.15 (release 03-08-2011 CrysAlis171 .NET)
(compiled Aug  3 2011,13:03:54)
;
_computing_molecular_graphics
;
O. V. Dolomanov, L. J. Bourhis, R. J. Gildea, J. A. K. Howard and H. Puschmann,
OLEX2: a complete structure solution, refinement and analysis program.
J. Appl. Cryst. (2009). 42, 339-341.
;
_computing_publication_material
;
O. V. Dolomanov, L. J. Bourhis, R. J. Gildea, J. A. K. Howard and H. Puschmann,
OLEX2: a complete structure solution, refinement and analysis program.
J. Appl. Cryst. (2009). 42, 339-341.
;
_computing_structure_refinement
;
olex2.refine (L.J. Bourhis, O.V. Dolomanov, R.J. Gildea, J.A.K. Howard,
H. Puschmann, in preparation, 2011)
;
_computing_structure_solution 'SHELXS-97 (Sheldrick, 2008)'
_diffrn_ambient_temperature 100.00(10)
_diffrn_detector_area_resol_mean 10.3756
_diffrn_measured_fraction_theta_full 0.984
_diffrn_measured_fraction_theta_max 0.914
_diffrn_measurement_details
;
  1 omega    0.00   90.00   1.0000   23.5600
omega____ theta____ kappa____ phi______ frames
    -       11.6800   77.0000 -150.0000 90

  2 omega  -17.00   87.00   1.0000   23.5600
omega____ theta____ kappa____ phi______ frames
    -       11.6800   77.0000    0.0000 104

  3 omega  -43.00   67.00   1.0000   23.5600
omega____ theta____ kappa____ phi______ frames
    -      -11.8363   77.0000   90.0000 110

  4 omega   -1.00   67.00   1.0000   23.5600
omega____ theta____ kappa____ phi______ frames
    -       11.6800 -122.0000   80.0000 68

  5 omega  -18.00   86.00   1.0000   23.5600
omega____ theta____ kappa____ phi______ frames
    -       11.6800   57.0000  120.0000 104

  6 omega   35.00  102.00   1.0000   23.5600
omega____ theta____ kappa____ phi______ frames
    -       11.6800  178.0000 -120.0000 67

  7 omega  -20.00   54.00   1.0000   23.5600
omega____ theta____ kappa____ phi______ frames
    -       11.6800  -99.0000  -30.0000 74

  8 omega  -18.00   86.00   1.0000   23.5600
omega____ theta____ kappa____ phi______ frames
    -       11.6800   57.0000    0.0000 104

  9 omega  -20.00   54.00   1.0000   23.5600
omega____ theta____ kappa____ phi______ frames
    -       11.6800  -99.0000  -90.0000 74

 10 omega  -62.00  -20.00   1.0000   23.5600
omega____ theta____ kappa____ phi______ frames
    -       11.6800  -57.0000  -30.0000 42
;
_diffrn_measurement_device_type 'SuperNova, Dual, Cu at zero, Atlas'
_diffrn_measurement_method '\w scans'
_diffrn_orient_matrix_UB_11 -0.0459367000
_diffrn_orient_matrix_UB_12 0.0082807000
_diffrn_orient_matrix_UB_13 -0.0281478000
_diffrn_orient_matrix_UB_21 -0.0510712000
_diffrn_orient_matrix_UB_22 -0.0019763000
_diffrn_orient_matrix_UB_23 0.0462467000
_diffrn_orient_matrix_UB_31 0.0005037000
_diffrn_orient_matrix_UB_32 0.0565143000
_diffrn_orient_matrix_UB_33 -0.0053228000
_diffrn_radiation_monochromator mirror
_diffrn_radiation_type 'Mo K\a'
_diffrn_radiation_wavelength 0.7107
_diffrn_reflns_av_R_equivalents 0.0359
_diffrn_reflns_av_unetI/netI 0.0336
_diffrn_reflns_limit_h_max 14
_diffrn_reflns_limit_h_min -14
_diffrn_reflns_limit_k_max 17
_diffrn_reflns_limit_k_min -17
_diffrn_reflns_limit_l_max 19
_diffrn_reflns_limit_l_min -19
_diffrn_reflns_number 40654
_diffrn_reflns_theta_full 28.00
_diffrn_reflns_theta_max 29.57
_diffrn_reflns_theta_min 3.53
_diffrn_source 'SuperNova (Mo) x-ray Source'
_exptl_absorpt_coefficient_mu 1.985
_exptl_absorpt_correction_T_max 0.955
_exptl_absorpt_correction_T_min 0.718
_exptl_absorpt_correction_type gaussian
_exptl_absorpt_process_details
;
CrysAlisPro, Agilent Technologies,
Version 1.171.35.15 (release 03-08-2011 CrysAlis171 .NET)
(compiled Aug  3 2011,13:03:54)
numerical absorption correction based on gaussian integration over
            a multifaceted crystal model
;
_exptl_crystal_colour black
_exptl_crystal_colour_primary black
_exptl_crystal_density_diffrn 1.851
_exptl_crystal_description needle
_exptl_crystal_F_000 978
_exptl_crystal_size_max 0.2649
_exptl_crystal_size_mid 0.0937
_exptl_crystal_size_min 0.0272
_refine_diff_density_max 1.921
_refine_diff_density_min -1.510
_refine_diff_density_rms 0.113
_refine_ls_extinction_method none
_refine_ls_goodness_of_fit_ref 1.049
_refine_ls_hydrogen_treatment constr
_refine_ls_matrix_type full
_refine_ls_number_parameters 399
_refine_ls_number_reflns 9202
_refine_ls_number_restraints 0
_refine_ls_restrained_S_all 1.049
_refine_ls_R_factor_all 0.0484
_refine_ls_R_factor_gt 0.0347
_refine_ls_shift/su_max 0.001
_refine_ls_shift/su_mean 0.000
_refine_ls_structure_factor_coef Fsqd
_refine_ls_weighting_details 'calc w=1/[\s^2^(Fo^2^)+(0.0228P)^2^+4.4669P] where P=(Fo^2^+2Fc^2^)/3'
_refine_ls_weighting_scheme calc
_refine_ls_wR_factor_gt 0.0694
_refine_ls_wR_factor_ref 0.0770
_reflns_number_gt 7593
_reflns_number_total 9202
_reflns_threshold_expression >2sigma(I)
_cod_data_source_file ic300772h_si_003_04.cif
_cod_data_source_block trans3_ox_gard12u
_cod_original_cell_volume 1795.65(10)
_cod_database_code 4330561
_chemical_oxdiff_formula 'C25 H23 N6 Sb Cl8 Rh C H2 Cl2'
_reflns_odcompleteness_completeness 99.74
_reflns_odcompleteness_iscentric 1
_reflns_odcompleteness_theta 26.32

loop_
_space_group_symop_id
_space_group_symop_operation_xyz
1 'x, y, z'
2 '-x, -y, -z'

loop_
_atom_site_label
_atom_site_type_symbol
_atom_site_fract_x
_atom_site_fract_y
_atom_site_fract_z
_atom_site_U_iso_or_equiv
_atom_site_adp_type
_atom_site_occupancy
_atom_site_symmetry_multiplicity
_atom_site_calc_flag
_atom_site_refinement_flags
Sb1 Sb 0.68828(2) 0.725841(16) 0.460502(15) 0.02231(6) Uani 1 1 d .
Cl3 Cl 0.62302(11) 0.67119(8) 0.64097(7) 0.0471(3) Uani 1 1 d .
Cl4 Cl 0.55249(9) 0.88272(7) 0.47758(7) 0.0377(2) Uani 1 1 d .
Cl5 Cl 0.75097(10) 0.78097(10) 0.27998(7) 0.0492(3) Uani 1 1 d .
Cl6 Cl 0.82487(12) 0.56750(8) 0.44642(8) 0.0531(3) Uani 1 1 d .
Cl7 Cl 0.51656(11) 0.63825(11) 0.44832(10) 0.0614(4) Uani 1 1 d .
Cl8 Cl 0.86011(11) 0.81581(11) 0.46774(11) 0.0606(3) Uani 1 1 d .
Rh1 Rh 0.77301(2) 0.288508(17) 0.035402(16) 0.01536(6) Uani 1 1 d .
Cl1 Cl 0.56602(7) 0.29685(6) 0.01633(6) 0.02165(15) Uani 1 1 d .
Cl2 Cl 0.97847(7) 0.28357(6) 0.05812(5) 0.02061(15) Uani 1 1 d .
N1 N 0.7147(2) 0.18565(19) 0.16792(18) 0.0166(5) Uani 1 1 d .
N11 N 0.7102(3) 0.4105(2) 0.11025(19) 0.0195(5) Uani 1 1 d .
N12 N 0.7033(3) 0.4013(2) 0.21083(19) 0.0203(5) Uani 1 1 d .
N21 N 0.8358(2) 0.1616(2) -0.03435(19) 0.0187(5) Uani 1 1 d .
N22 N 0.7857(2) 0.06330(19) 0.00561(19) 0.0183(5) Uani 1 1 d .
N31 N 0.8316(3) 0.3942(2) -0.10419(19) 0.0192(5) Uani 1 1 d .
C1 C 0.7354(3) 0.2015(2) 0.2563(2) 0.0175(6) Uani 1 1 d .
C2 C 0.7391(3) 0.3054(2) 0.2739(2) 0.0192(6) Uani 1 1 d .
C3 C 0.7674(3) 0.3164(3) 0.3613(2) 0.0220(6) Uani 1 1 d .
H3 H 0.7718 0.3867 0.3715 0.026 Uiso 1 1 calc R
C4 C 0.7894(3) 0.2281(3) 0.4341(2) 0.0227(6) Uani 1 1 d .
C5 C 0.7864(3) 0.1248(3) 0.4168(2) 0.0227(6) Uani 1 1 d .
H5 H 0.8027 0.0632 0.4652 0.027 Uiso 1 1 calc R
C6 C 0.7601(3) 0.1121(2) 0.3300(2) 0.0197(6) Uani 1 1 d .
H6 H 0.7585 0.0415 0.3195 0.024 Uiso 1 1 calc R
C7 C 0.8130(4) 0.2437(3) 0.5304(3) 0.0323(8) Uani 1 1 d .
H7a H 0.8647 0.3062 0.5143 0.048 Uiso 1 1 calc R
H7b H 0.8597 0.1792 0.5588 0.048 Uiso 1 1 calc R
H7c H 0.7298 0.2559 0.5807 0.048 Uiso 1 1 calc R
C11 C 0.6613(3) 0.5088(2) 0.0794(3) 0.0261(7) Uani 1 1 d .
H11 H 0.6534 0.5369 0.0124 0.031 Uiso 1 1 calc R
C12 C 0.6234(4) 0.5648(3) 0.1594(3) 0.0358(9) Uani 1 1 d .
H12 H 0.5866 0.6367 0.1573 0.043 Uiso 1 1 calc R
C13 C 0.6502(4) 0.4947(3) 0.2414(3) 0.0318(8) Uani 1 1 d .
H13 H 0.6344 0.5089 0.3080 0.038 Uiso 1 1 calc R
C21 C 0.9394(3) 0.1485(3) -0.1129(2) 0.0232(6) Uani 1 1 d .
H21 H 0.9939 0.2041 -0.1547 0.028 Uiso 1 1 calc R
C22 C 0.9565(3) 0.0419(3) -0.1249(3) 0.0272(7) Uani 1 1 d .
H22 H 1.0221 0.0117 -0.1754 0.033 Uiso 1 1 calc R
C23 C 0.8589(3) -0.0101(3) -0.0488(2) 0.0247(7) Uani 1 1 d .
H23 H 0.8446 -0.0845 -0.0361 0.030 Uiso 1 1 calc R
C31 C 0.6465(3) 0.0990(2) 0.1732(2) 0.0172(6) Uani 1 1 d .
C32 C 0.6739(3) 0.0445(2) 0.0905(2) 0.0175(6) Uani 1 1 d .
C33 C 0.5954(3) -0.0346(2) 0.0949(2) 0.0204(6) Uani 1 1 d .
H33 H 0.6140 -0.0699 0.0387 0.024 Uiso 1 1 calc R
C34 C 0.4896(3) -0.0635(2) 0.1799(2) 0.0213(6) Uani 1 1 d .
C35 C 0.4641(3) -0.0107(2) 0.2616(2) 0.0216(6) Uani 1 1 d .
H35 H 0.3932 -0.0303 0.3205 0.026 Uiso 1 1 calc R
C36 C 0.5395(3) 0.0691(2) 0.2585(2) 0.0195(6) Uani 1 1 d .
H36 H 0.5191 0.1045 0.3147 0.023 Uiso 1 1 calc R
C37 C 0.4034(4) -0.1482(3) 0.1839(3) 0.0289(7) Uani 1 1 d .
H37a H 0.4251 -0.1670 0.1162 0.043 Uiso 1 1 calc R
H37b H 0.3128 -0.1204 0.2034 0.043 Uiso 1 1 calc R
H37c H 0.4162 -0.2125 0.2346 0.043 Uiso 1 1 calc R
C41 C 0.9087(3) 0.4741(2) -0.1179(2) 0.0228(6) Uani 1 1 d .
H41 H 0.9376 0.4811 -0.0622 0.027 Uiso 1 1 calc R
C42 C 0.9472(3) 0.5460(3) -0.2100(3) 0.0269(7) Uani 1 1 d .
H42 H 1.0016 0.6016 -0.2172 0.032 Uiso 1 1 calc R
C43 C 0.9062(3) 0.5366(3) -0.2916(3) 0.0280(7) Uani 1 1 d .
H43 H 0.9316 0.5853 -0.3556 0.034 Uiso 1 1 calc R
C44 C 0.8271(4) 0.4543(3) -0.2782(2) 0.0273(7) Uani 1 1 d .
H44 H 0.7978 0.4457 -0.3332 0.033 Uiso 1 1 calc R
C45 C 0.7914(3) 0.3851(3) -0.1844(2) 0.0235(7) Uani 1 1 d .
H45 H 0.7368 0.3291 -0.1756 0.028 Uiso 1 1 calc R
Cl9 Cl 1.11420(9) 0.03699(7) 0.33168(7) 0.03423(19) Uani 1 1 d .
Cl10 Cl 1.26216(9) 0.20062(8) 0.16669(7) 0.0370(2) Uani 1 1 d .
C26 C 1.1208(4) 0.1742(3) 0.2698(3) 0.0344(8) Uani 1 1 d .
H26a H 1.0441 0.1961 0.2440 0.041 Uiso 1 1 calc R
H26b H 1.1166 0.2184 0.3205 0.041 Uiso 1 1 calc R

loop_
_atom_site_aniso_label
_atom_site_aniso_U_11
_atom_site_aniso_U_22
_atom_site_aniso_U_33
_atom_site_aniso_U_23
_atom_site_aniso_U_13
_atom_site_aniso_U_12
Sb1 0.02495(12) 0.02084(11) 0.01957(10) -0.00508(8) -0.00434(8) 0.00090(8)
Cl3 0.0668(7) 0.0402(5) 0.0209(4) -0.0020(4) -0.0067(4) 0.0227(5)
Cl4 0.0403(5) 0.0329(4) 0.0275(4) 0.0005(3) -0.0034(4) 0.0141(4)
Cl5 0.0357(5) 0.0769(8) 0.0199(4) -0.0011(4) 0.0022(4) 0.0099(5)
Cl6 0.0683(8) 0.0375(5) 0.0421(5) -0.0146(4) -0.0064(5) 0.0256(5)
Cl7 0.0407(6) 0.0855(9) 0.0650(7) -0.0526(7) 0.0112(5) -0.0261(6)
Cl8 0.0334(6) 0.0752(8) 0.0874(9) -0.0408(7) -0.0180(6) -0.0091(5)
Rh1 0.01889(12) 0.01476(11) 0.01414(10) -0.00473(8) -0.00634(8) 0.00009(8)
Cl1 0.0225(4) 0.0235(4) 0.0217(3) -0.0052(3) -0.0105(3) 0.0002(3)
Cl2 0.0201(4) 0.0217(3) 0.0223(3) -0.0063(3) -0.0086(3) 0.0001(3)
N1 0.0178(13) 0.0179(12) 0.0152(11) -0.0057(9) -0.0055(9) 0.0014(10)
N11 0.0233(14) 0.0203(12) 0.0174(12) -0.0071(10) -0.0083(10) 0.0020(10)
N12 0.0262(14) 0.0180(12) 0.0200(12) -0.0094(10) -0.0095(11) 0.0039(10)
N21 0.0203(13) 0.0197(12) 0.0180(12) -0.0066(10) -0.0057(10) -0.0020(10)
N22 0.0210(14) 0.0170(12) 0.0190(12) -0.0078(10) -0.0063(10) 0.0000(10)
N31 0.0232(14) 0.0176(12) 0.0182(12) -0.0037(10) -0.0076(10) -0.0016(10)
C1 0.0153(15) 0.0216(14) 0.0168(13) -0.0075(11) -0.0046(11) 0.0016(11)
C2 0.0171(15) 0.0213(14) 0.0189(14) -0.0061(11) -0.0041(11) 0.0006(12)
C3 0.0213(16) 0.0275(16) 0.0199(14) -0.0096(12) -0.0050(12) -0.0048(13)
C4 0.0155(15) 0.0365(18) 0.0166(14) -0.0068(13) -0.0032(11) -0.0046(13)
C5 0.0168(16) 0.0312(17) 0.0187(14) -0.0015(12) -0.0061(12) -0.0007(13)
C6 0.0176(15) 0.0216(14) 0.0191(14) -0.0047(11) -0.0038(11) -0.0009(12)
C7 0.033(2) 0.046(2) 0.0232(16) -0.0094(15) -0.0145(15) -0.0014(16)
C11 0.0345(19) 0.0181(15) 0.0298(17) -0.0077(13) -0.0162(14) 0.0060(13)
C12 0.049(2) 0.0221(17) 0.039(2) -0.0144(15) -0.0169(18) 0.0122(16)
C13 0.045(2) 0.0257(17) 0.0304(18) -0.0173(14) -0.0156(16) 0.0087(15)
C21 0.0216(17) 0.0292(16) 0.0187(14) -0.0082(12) -0.0029(12) -0.0019(13)
C22 0.0263(18) 0.0311(17) 0.0248(16) -0.0151(14) -0.0027(13) 0.0021(14)
C23 0.0271(18) 0.0212(15) 0.0279(16) -0.0127(13) -0.0074(13) 0.0036(13)
C31 0.0202(15) 0.0165(13) 0.0159(13) -0.0043(11) -0.0074(11) 0.0020(11)
C32 0.0203(15) 0.0169(13) 0.0165(13) -0.0030(11) -0.0081(11) 0.0006(11)
C33 0.0281(17) 0.0172(14) 0.0195(14) -0.0057(11) -0.0110(12) 0.0000(12)
C34 0.0243(17) 0.0188(14) 0.0224(15) -0.0027(12) -0.0098(12) -0.0016(12)
C35 0.0184(16) 0.0248(15) 0.0209(14) -0.0031(12) -0.0056(12) -0.0010(12)
C36 0.0205(16) 0.0212(14) 0.0181(14) -0.0073(11) -0.0070(12) 0.0033(12)
C37 0.0311(19) 0.0305(18) 0.0294(17) -0.0111(14) -0.0081(14) -0.0092(14)
C41 0.0241(17) 0.0209(15) 0.0259(15) -0.0053(12) -0.0101(13) -0.0024(12)
C42 0.0268(18) 0.0221(16) 0.0318(17) -0.0038(13) -0.0079(14) -0.0056(13)
C43 0.034(2) 0.0229(16) 0.0232(16) 0.0000(13) -0.0054(14) -0.0020(14)
C44 0.037(2) 0.0266(16) 0.0199(15) -0.0042(13) -0.0105(14) -0.0026(14)
C45 0.0313(18) 0.0211(15) 0.0212(15) -0.0055(12) -0.0097(13) -0.0048(13)
Cl9 0.0311(5) 0.0319(4) 0.0394(5) -0.0039(4) -0.0130(4) 0.0004(4)
Cl10 0.0291(5) 0.0390(5) 0.0398(5) -0.0033(4) -0.0094(4) -0.0008(4)
C26 0.035(2) 0.0316(19) 0.0327(19) -0.0013(15) -0.0096(16) 0.0035(15)

loop_
_atom_type_symbol
_atom_type_description
_atom_type_scat_dispersion_real
_atom_type_scat_dispersion_imag
_atom_type_scat_source
C C 0.0033 0.0016 'International Tables Vol C Tables 4.2.6.8 and 6.1.1.4'
H H 0.0000 0.0000 'International Tables Vol C Tables 4.2.6.8 and 6.1.1.4'
N N 0.0061 0.0033 'International Tables Vol C Tables 4.2.6.8 and 6.1.1.4'
Cl Cl 0.1484 0.1585 'International Tables Vol C Tables 4.2.6.8 and 6.1.1.4'
Rh Rh -1.1178 0.9187 'International Tables Vol C Tables 4.2.6.8 and 6.1.1.4'
Sb Sb -0.5866 1.5461 'International Tables Vol C Tables 4.2.6.8 and 6.1.1.4'

loop_
_exptl_crystal_face_index_h
_exptl_crystal_face_index_k
_exptl_crystal_face_index_l
_exptl_crystal_face_perp_dist
_exptl_oxdiff_crystal_face_indexfrac_h
_exptl_oxdiff_crystal_face_indexfrac_k
_exptl_oxdiff_crystal_face_indexfrac_l
_exptl_oxdiff_crystal_face_x
_exptl_oxdiff_crystal_face_y
_exptl_oxdiff_crystal_face_z
12 12 12 0.0141 12.0000 12.0000 12.0000 -0.7896 -0.0816 0.6203
-12 -12 -12 0.0131 -12.0000 -12.0000 -12.0000 0.7896 0.0816 -0.6203
-13 0 -13 0.0126 -13.0000 -0.0000 -13.0000 0.9631 0.0627 0.0626
13 0 13 0.0296 13.0000 0.0000 13.0000 -0.9631 -0.0627 -0.0626
4 -12 -13 0.1098 4.0000 -12.0000 -13.0000 0.0828 -0.7818 -0.6070
-4 12 13 0.1098 -4.0000 12.0000 13.0000 -0.0828 0.7818 0.6070
-4 -4 15 0.1162 -4.0000 -4.0000 15.0000 -0.2716 0.9059 -0.3079
4 4 -15 0.1162 4.0000 4.0000 -15.0000 0.2716 -0.9059 0.3079

loop_
_geom_angle_atom_site_label_1
_geom_angle_atom_site_label_2
_geom_angle_atom_site_label_3
_geom_angle
Cl3 Sb1 Cl5 179.32(4)
Cl3 Sb1 Cl7 90.82(5)
Cl4 Sb1 Cl3 88.67(3)
Cl4 Sb1 Cl5 90.88(4)
Cl4 Sb1 Cl6 178.97(4)
Cl4 Sb1 Cl7 89.99(4)
Cl4 Sb1 Cl8 89.61(4)
Cl5 Sb1 Cl7 88.67(4)
Cl6 Sb1 Cl3 90.36(4)
Cl6 Sb1 Cl5 90.09(4)
Cl6 Sb1 Cl7 90.36(5)
Cl8 Sb1 Cl3 90.77(5)
Cl8 Sb1 Cl5 89.74(5)
Cl8 Sb1 Cl6 90.07(5)
Cl8 Sb1 Cl7 178.35(5)
Cl1 Rh1 Cl2 178.27(3)
N1 Rh1 Cl1 89.19(7)
N1 Rh1 Cl2 90.43(7)
N1 Rh1 N11 89.03(10)
N1 Rh1 N21 88.73(10)
N1 Rh1 N31 178.78(10)
N11 Rh1 Cl1 87.27(8)
N11 Rh1 Cl2 91.04(8)
N11 Rh1 N21 177.66(10)
N11 Rh1 N31 91.72(10)
N21 Rh1 Cl1 93.35(7)
N21 Rh1 Cl2 88.33(7)
N21 Rh1 N31 90.54(10)
N31 Rh1 Cl1 89.88(7)
N31 Rh1 Cl2 90.52(7)
C1 N1 Rh1 121.3(2)
C1 N1 C31 119.2(2)
C31 N1 Rh1 119.40(18)
N12 N11 Rh1 123.02(19)
C11 N11 Rh1 130.1(2)
C11 N11 N12 106.7(2)
N11 N12 C2 124.2(2)
C13 N12 N11 109.4(3)
C13 N12 C2 126.3(3)
N22 N21 Rh1 122.45(19)
C21 N21 Rh1 130.2(2)
C21 N21 N22 106.5(2)
N21 N22 C32 123.4(2)
C23 N22 N21 109.4(3)
C23 N22 C32 127.1(3)
C41 N31 Rh1 121.6(2)
C41 N31 C45 118.1(3)
C45 N31 Rh1 120.2(2)
N1 C1 C2 122.2(3)
N1 C1 C6 119.9(3)
C6 C1 C2 117.8(3)
C1 C2 N12 123.0(3)
C3 C2 N12 117.1(3)
C3 C2 C1 119.7(3)
C2 C3 H3 119.0
C4 C3 C2 122.0(3)
C4 C3 H3 119.0
C3 C4 C5 118.5(3)
C3 C4 C7 120.3(3)
C5 C4 C7 121.2(3)
C4 C5 H5 119.8
C6 C5 C4 120.4(3)
C6 C5 H5 119.8
C1 C6 H6 119.2
C5 C6 C1 121.6(3)
C5 C6 H6 119.2
C4 C7 H7a 109.5
C4 C7 H7b 109.5
C4 C7 H7c 109.5
H7a C7 H7b 109.5
H7a C7 H7c 109.5
H7b C7 H7c 109.5
N11 C11 H11 124.8
N11 C11 C12 110.4(3)
C12 C11 H11 124.8
C11 C12 H12 127.3
C13 C12 C11 105.5(3)
C13 C12 H12 127.3
N12 C13 C12 108.0(3)
N12 C13 H13 126.0
C12 C13 H13 126.0
N21 C21 H21 124.8
N21 C21 C22 110.4(3)
C22 C21 H21 124.8
C21 C22 H22 127.2
C23 C22 C21 105.5(3)
C23 C22 H22 127.2
N22 C23 C22 108.1(3)
N22 C23 H23 126.0
C22 C23 H23 126.0
N1 C31 C32 121.9(3)
N1 C31 C36 119.9(3)
C36 C31 C32 118.0(3)
N22 C32 C31 121.6(3)
C33 C32 N22 118.2(3)
C33 C32 C31 120.1(3)
C32 C33 H33 119.3
C32 C33 C34 121.4(3)
C34 C33 H33 119.3
C33 C34 C35 118.4(3)
C33 C34 C37 121.3(3)
C35 C34 C37 120.3(3)
C34 C35 H35 119.3
C36 C35 C34 121.3(3)
C36 C35 H35 119.3
C31 C36 H36 119.6
C35 C36 C31 120.9(3)
C35 C36 H36 119.6
C34 C37 H37a 109.5
C34 C37 H37b 109.5
C34 C37 H37c 109.5
H37a C37 H37b 109.5
H37a C37 H37c 109.5
H37b C37 H37c 109.5
N31 C41 H41 118.9
N31 C41 C42 122.3(3)
C42 C41 H41 118.9
C41 C42 H42 120.3
C43 C42 C41 119.5(3)
C43 C42 H42 120.3
C42 C43 H43 120.7
C42 C43 C44 118.6(3)
C44 C43 H43 120.7
C43 C44 H44 120.3
C45 C44 C43 119.4(3)
C45 C44 H44 120.3
N31 C45 C44 122.1(3)
N31 C45 H45 118.9
C44 C45 H45 118.9
Cl9 C26 H26a 109.0
Cl9 C26 H26b 109.0
Cl10 C26 Cl9 112.9(2)
Cl10 C26 H26a 109.0
Cl10 C26 H26b 109.0
H26a C26 H26b 107.8

loop_
_geom_bond_atom_site_label_1
_geom_bond_atom_site_label_2
_geom_bond_distance
Sb1 Cl3 2.3624(9)
Sb1 Cl4 2.3432(9)
Sb1 Cl5 2.3635(9)
Sb1 Cl6 2.3583(10)
Sb1 Cl7 2.3643(11)
Sb1 Cl8 2.3550(11)
Rh1 Cl1 2.3318(8)
Rh1 Cl2 2.3413(8)
Rh1 N1 1.985(2)
Rh1 N11 2.007(2)
Rh1 N21 2.019(2)
Rh1 N31 2.071(2)
N1 C1 1.384(4)
N1 C31 1.386(4)
N11 N12 1.363(3)
N11 C11 1.328(4)
N12 C2 1.421(4)
N12 C13 1.359(4)
N21 N22 1.362(3)
N21 C21 1.334(4)
N22 C23 1.362(4)
N22 C32 1.416(4)
N31 C41 1.347(4)
N31 C45 1.355(4)
C2 C1 1.413(4)
C2 C3 1.389(4)
C3 H3 0.9500
C3 C4 1.385(4)
C4 C5 1.402(5)
C4 C7 1.505(4)
C5 H5 0.9500
C5 C6 1.377(4)
C6 C1 1.410(4)
C6 H6 0.9500
C7 H7a 0.9800
C7 H7b 0.9800
C7 H7c 0.9800
C11 H11 0.9500
C11 C12 1.393(5)
C12 H12 0.9500
C12 C13 1.367(5)
C13 H13 0.9500
C21 H21 0.9500
C21 C22 1.393(5)
C22 H22 0.9500
C22 C23 1.365(5)
C23 H23 0.9500
C32 C31 1.420(4)
C32 C33 1.385(4)
C33 H33 0.9500
C33 C34 1.393(4)
C34 C35 1.396(4)
C34 C37 1.502(4)
C35 H35 0.9500
C35 C36 1.374(4)
C36 C31 1.406(4)
C36 H36 0.9500
C37 H37a 0.9800
C37 H37b 0.9800
C37 H37c 0.9800
C41 H41 0.9500
C41 C42 1.380(4)
C42 H42 0.9500
C42 C43 1.380(5)
C43 H43 0.9500
C43 C44 1.388(5)
C44 H44 0.9500
C44 C45 1.377(4)
C45 H45 0.9500
Cl9 C26 1.768(4)
Cl10 C26 1.763(4)
C26 H26a 0.9900
C26 H26b 0.9900

loop_
_geom_torsion_atom_site_label_1
_geom_torsion_atom_site_label_2
_geom_torsion_atom_site_label_3
_geom_torsion_atom_site_label_4
_geom_torsion
Rh1 N1 C1 C2 30.8(4)
Rh1 N1 C1 C6 -146.0(2)
Rh1 N1 C31 C32 35.6(4)
Rh1 N1 C31 C36 -138.6(2)
Rh1 N11 N12 C2 0.0(4)
Rh1 N11 N12 C13 -176.4(2)
Rh1 N11 C11 C12 176.4(3)
Rh1 N21 N22 C23 -170.9(2)
Rh1 N21 N22 C32 9.4(4)
Rh1 N21 C21 C22 170.4(2)
Rh1 N31 C41 C42 -179.1(2)
Rh1 N31 C45 C44 179.4(3)
Cl1 Rh1 N1 C1 -129.3(2)
Cl1 Rh1 N1 C31 47.6(2)
Cl1 Rh1 N11 N12 116.5(2)
Cl1 Rh1 N11 C11 -58.7(3)
Cl1 Rh1 N21 N22 -64.5(2)
Cl1 Rh1 N21 C21 127.0(3)
Cl1 Rh1 N31 C41 139.0(2)
Cl1 Rh1 N31 C45 -40.2(2)
Cl2 Rh1 N1 C1 49.0(2)
Cl2 Rh1 N1 C31 -134.1(2)
Cl2 Rh1 N11 N12 -63.1(2)
Cl2 Rh1 N11 C11 121.7(3)
Cl2 Rh1 N21 N22 115.1(2)
Cl2 Rh1 N21 C21 -53.4(3)
Cl2 Rh1 N31 C41 -39.3(2)
Cl2 Rh1 N31 C45 141.5(2)
N1 Rh1 N11 N12 27.3(2)
N1 Rh1 N11 C11 -147.9(3)
N1 Rh1 N21 N22 24.6(2)
N1 Rh1 N21 C21 -143.9(3)
N1 Rh1 N31 C41 179(100)
N1 Rh1 N31 C45 0(5)
N11 Rh1 N1 C1 -42.0(2)
N11 Rh1 N1 C31 134.9(2)
N11 Rh1 N21 N22 41(3)
N11 Rh1 N21 C21 -128(2)
N11 Rh1 N31 C41 51.7(2)
N11 Rh1 N31 C45 -127.5(2)
N11 N12 C2 C1 -26.5(5)
N11 N12 C2 C3 159.4(3)
N11 N12 C13 C12 -0.3(4)
N11 C11 C12 C13 -0.8(4)
N12 N11 C11 C12 0.6(4)
N12 C2 C1 N1 9.7(5)
N12 C2 C1 C6 -173.5(3)
N12 C2 C3 C4 172.7(3)
N21 Rh1 N1 C1 137.3(2)
N21 Rh1 N1 C31 -45.8(2)
N21 Rh1 N11 N12 11(3)
N21 Rh1 N11 C11 -164(2)
N21 Rh1 N31 C41 -127.7(2)
N21 Rh1 N31 C45 53.1(2)
N21 N22 C23 C22 -0.4(4)
N21 N22 C32 C31 -35.8(4)
N21 N22 C32 C33 148.6(3)
N21 C21 C22 C23 -0.8(4)
N22 N21 C21 C22 0.5(3)
N22 C32 C31 N1 10.9(4)
N22 C32 C31 C36 -174.7(3)
N22 C32 C33 C34 174.8(3)
N31 Rh1 N1 C1 -170(5)
N31 Rh1 N1 C31 7(5)
N31 Rh1 N11 N12 -153.7(2)
N31 Rh1 N11 C11 31.1(3)
N31 Rh1 N21 N22 -154.4(2)
N31 Rh1 N21 C21 37.1(3)
N31 C41 C42 C43 -0.1(5)
C1 N1 C31 C32 -147.4(3)
C1 N1 C31 C36 38.3(4)
C1 C2 C3 C4 -1.5(5)
C2 N12 C13 C12 -176.6(3)
C2 C3 C4 C5 1.8(5)
C2 C3 C4 C7 -176.8(3)
C3 C2 C1 N1 -176.4(3)
C3 C2 C1 C6 0.4(4)
C3 C4 C5 C6 -1.0(5)
C4 C5 C6 C1 0.0(5)
C5 C6 C1 N1 177.2(3)
C5 C6 C1 C2 0.3(4)
C7 C4 C5 C6 177.6(3)
C11 N11 N12 C2 176.2(3)
C11 N11 N12 C13 -0.2(4)
C11 C12 C13 N12 0.6(4)
C13 N12 C2 C1 149.3(3)
C13 N12 C2 C3 -24.8(5)
C21 N21 N22 C23 0.0(3)
C21 N21 N22 C32 -179.8(3)
C21 C22 C23 N22 0.7(4)
C23 N22 C32 C31 144.5(3)
C23 N22 C32 C33 -31.0(4)
C31 N1 C1 C2 -146.1(3)
C31 N1 C1 C6 37.1(4)
C31 C32 C33 C34 -0.8(4)
C32 N22 C23 C22 179.3(3)
C32 C33 C34 C35 -0.1(5)
C32 C33 C34 C37 179.1(3)
C33 C32 C31 N1 -173.6(3)
C33 C32 C31 C36 0.8(4)
C33 C34 C35 C36 1.0(5)
C34 C35 C36 C31 -1.0(5)
C35 C36 C31 N1 174.6(3)
C35 C36 C31 C32 0.1(4)
C37 C34 C35 C36 -178.2(3)
C41 N31 C45 C44 0.1(5)
C41 C42 C43 C44 -0.1(5)
C42 C43 C44 C45 0.3(5)
C43 C44 C45 N31 -0.3(5)
C45 N31 C41 C42 0.1(5)
